data_8106887
loop_
_publ_author_name
'Li, Rong-Fang'
'Li, Jin'
'Wang, Ke-Qiang'
'Huo, Su Zhen'

_publ_section_title
;
 Crystal structure of
 diaqua-bis(\m3-2-methyl-6-oxidopyridinium-4-carboxylato-\k3
 O:O&#x2032;:O&#x2032;&#x2032;)neodymium(III) chloride, C14H16ClN2O8Nd
;
_journal_issue 2
_journal_name_full 'Zeitschrift f\"ur Kristallographie - New Crystal Structures'
_journal_page_first 403
_journal_page_last 404
_journal_paper_doi 10.1515/ncrs-2015-0024
_journal_volume 231
_journal_year 2016
_chemical_formula_sum 'C14 H16 Cl N2 Nd O8'
_chemical_formula_weight 519.98
_space_group_crystal_system tetragonal
_space_group_IT_number 88
_space_group_name_Hall '-I 4ad'
_space_group_name_H-M_alt 'I 41/a :2'
_atom_sites_solution_hydrogens mixed
_atom_sites_solution_primary direct
_atom_sites_solution_secondary difmap
_cell_angle_alpha 90
_cell_angle_beta 90
_cell_angle_gamma 90
_cell_formula_units_Z 8
_cell_length_a 10.3597(15)
_cell_length_b 10.3597(15)
_cell_length_c 32.729(10)
_cell_measurement_reflns_used 4350
_cell_measurement_temperature 296(2)
_cell_measurement_theta_max 28.07
_cell_measurement_theta_min 2.71
_cell_volume 3512.6(13)
_computing_cell_refinement 'Bruker SMART'
_computing_data_collection 'Bruker SMART'
_computing_data_reduction 'Bruker SAINT'
_computing_molecular_graphics 'Bruker SHELXTL'
_computing_publication_material 'Bruker SHELXTL'
_computing_structure_refinement 'SHELXL-2014/7 (Sheldrick, 2014)'
_computing_structure_solution 'SHELXS-97 (Sheldrick, 1990)'
_diffrn_ambient_temperature 296(2)
_diffrn_measured_fraction_theta_full 1.000
_diffrn_measured_fraction_theta_max 1.000
_diffrn_measurement_device_type 'CCD area detector'
_diffrn_measurement_method 'phi and omega scans'
_diffrn_radiation_monochromator graphite
_diffrn_radiation_source 'fine-focus sealed tube'
_diffrn_radiation_type MoK\a
_diffrn_radiation_wavelength 0.71073
_diffrn_reflns_av_R_equivalents 0.0956
_diffrn_reflns_av_sigmaI/netI 0.0477
_diffrn_reflns_limit_h_max 12
_diffrn_reflns_limit_h_min -6
_diffrn_reflns_limit_k_max 12
_diffrn_reflns_limit_k_min -12
_diffrn_reflns_limit_l_max 39
_diffrn_reflns_limit_l_min -39
_diffrn_reflns_number 9267
_diffrn_reflns_theta_full 25.49
_diffrn_reflns_theta_max 25.49
_diffrn_reflns_theta_min 2.06
_exptl_absorpt_coefficient_mu 3.154
_exptl_absorpt_correction_T_max 0.4721
_exptl_absorpt_correction_T_min 0.3580
_exptl_absorpt_correction_type multi-scan
_exptl_absorpt_process_details sadabs
_exptl_crystal_colour colourless
_exptl_crystal_density_diffrn 1.966
_exptl_crystal_description block
_exptl_crystal_F_000 2024
_exptl_crystal_size_max 0.41
_exptl_crystal_size_mid 0.35
_exptl_crystal_size_min 0.28
_refine_diff_density_max 0.673
_refine_diff_density_min -0.762
_refine_diff_density_rms 0.092
_refine_ls_extinction_method none
_refine_ls_goodness_of_fit_ref 0.998
_refine_ls_hydrogen_treatment mixed
_refine_ls_matrix_type full
_refine_ls_number_parameters 124
_refine_ls_number_reflns 1642
_refine_ls_number_restraints 0
_refine_ls_restrained_S_all 0.998
_refine_ls_R_factor_all 0.0313
_refine_ls_R_factor_gt 0.0234
_refine_ls_shift/su_max 0.000
_refine_ls_shift/su_mean 0.000
_refine_ls_structure_factor_coef Fsqd
_refine_ls_weighting_details 'w=1/[\s^2^(Fo^2^)+(0.0233P)^2^+2.0000P] where P=(Fo^2^+2Fc^2^)/3'
_refine_ls_weighting_scheme calc
_refine_ls_wR_factor_gt 0.0588
_refine_ls_wR_factor_ref 0.0625
_reflns_number_gt 1358
_reflns_number_total 1642
_reflns_threshold_expression >2sigma(I)
_cod_data_source_file suppl_ncrs-2015-0024_suppl.cif
_cod_data_source_block aa
_cod_original_cell_volume 3512.6(14)
_cod_original_sg_symbol_H-M 'I 41/a'
_cod_database_code 8106887
_shelx_space_group_comment
;
The symmetry employed for this shelxl refinement is uniquely defined
by the following loop, which should always be used as a source of
symmetry information in preference to the above space-group names.
They are only intended as comments.
;

loop_
_space_group_symop_operation_xyz
'x, y, z'
'-x+1/2, -y, z+1/2'
'-y+3/4, x+1/4, z+1/4'
'y+3/4, -x+3/4, z+3/4'
'x+1/2, y+1/2, z+1/2'
'-x+1, -y+1/2, z+1'
'-y+5/4, x+3/4, z+3/4'
'y+5/4, -x+5/4, z+5/4'
'-x, -y, -z'
'x-1/2, y, -z-1/2'
'y-3/4, -x-1/4, -z-1/4'
'-y-3/4, x-3/4, -z-3/4'
'-x+1/2, -y+1/2, -z+1/2'
'x, y+1/2, -z'
'y-1/4, -x+1/4, -z+1/4'
'-y-1/4, x-1/4, -z-1/4'

loop_
_atom_site_label
_atom_site_type_symbol
_atom_site_fract_x
_atom_site_fract_y
_atom_site_fract_z
_atom_site_U_iso_or_equiv
_atom_site_adp_type
_atom_site_occupancy
_atom_site_site_symmetry_order
_atom_site_calc_flag
_atom_site_refinement_flags_posn
_atom_site_refinement_flags_adp
_atom_site_refinement_flags_occupancy
_atom_site_disorder_assembly
_atom_site_disorder_group
Nd1 Nd 1.0000 0.7500 0.49184(2) 0.01580(11) Uani 1 2 d S T P . .
O2 O 0.8587(2) 0.6820(2) 0.31301(7) 0.0262(6) Uani 1 1 d . . . . .
O1 O 1.2007(3) 0.6425(3) 0.52073(8) 0.0373(7) Uani 1 1 d . . . . .
H1W H 1.2432 0.6768 0.5108 0.056 Uiso 1 1 d R U . . .
H2W H 1.1937 0.5555 0.5233 0.056 Uiso 1 1 d R U . . .
C7 C 0.7410(3) 0.6749(3) 0.31865(10) 0.0186(7) Uani 1 1 d . . . . .
O4 O 0.8069(2) 0.6402(2) 0.46601(6) 0.0258(6) Uani 1 1 d . . . . .
Cl1 Cl 0.5000 0.7500 0.51749(5) 0.0469(4) Uani 1 2 d S T P . .
N1 N 0.6119(3) 0.6000(3) 0.43859(9) 0.0247(7) Uani 1 1 d . . . . .
H1N H 0.584(4) 0.593(4) 0.4650(13) 0.054(14) Uiso 1 1 d . . . . .
C1 C 0.7385(3) 0.6342(3) 0.43412(10) 0.0195(7) Uani 1 1 d . . . . .
C2 C 0.7791(3) 0.6587(3) 0.39374(10) 0.0192(7) Uani 1 1 d . . . . .
H2 H 0.8637 0.6841 0.3888 0.023 Uiso 1 1 calc R U . . .
C3 C 0.6945(3) 0.6453(3) 0.36170(10) 0.0180(7) Uani 1 1 d . . . . .
O3 O 0.6563(2) 0.6903(2) 0.29192(7) 0.0293(6) Uani 1 1 d . . . . .
C4 C 0.5673(3) 0.6043(4) 0.36848(10) 0.0240(8) Uani 1 1 d . . . . .
H4 H 0.5111 0.5928 0.3466 0.029 Uiso 1 1 calc R U . . .
C5 C 0.5271(3) 0.5815(3) 0.40739(10) 0.0249(8) Uani 1 1 d . . . . .
C6 C 0.3949(4) 0.5383(5) 0.41908(13) 0.0430(11) Uani 1 1 d . . . . .
H6A H 0.3667 0.5854 0.4427 0.065 Uiso 1 1 calc R U . . .
H6B H 0.3964 0.4477 0.4252 0.065 Uiso 1 1 calc R U . . .
H6C H 0.3365 0.5539 0.3969 0.065 Uiso 1 1 calc R U . . .

loop_
_atom_site_aniso_label
_atom_site_aniso_U_11
_atom_site_aniso_U_22
_atom_site_aniso_U_33
_atom_site_aniso_U_23
_atom_site_aniso_U_13
_atom_site_aniso_U_12
Nd1 0.01873(17) 0.01737(17) 0.01130(14) 0.000 0.000 -0.00127(11)
O2 0.0249(15) 0.0338(15) 0.0198(12) 0.0044(11) 0.0032(11) 0.0005(12)
O1 0.0337(16) 0.0318(16) 0.0464(16) 0.0119(13) -0.0038(13) 0.0022(13)
C7 0.026(2) 0.0121(17) 0.0174(16) -0.0012(13) -0.0017(15) 0.0034(14)
O4 0.0257(14) 0.0365(15) 0.0150(11) 0.0008(11) -0.0030(10) -0.0070(11)
Cl1 0.0380(9) 0.0695(12) 0.0330(7) 0.000 0.000 0.0081(8)
N1 0.0210(16) 0.0350(18) 0.0182(14) 0.0049(13) 0.0002(13) -0.0021(14)
C1 0.0196(18) 0.0186(18) 0.0203(16) -0.0002(14) -0.0034(14) -0.0016(14)
C2 0.0173(18) 0.0201(18) 0.0201(16) 0.0001(14) 0.0011(14) -0.0021(14)
C3 0.0197(18) 0.0164(17) 0.0179(15) 0.0011(14) -0.0026(13) 0.0025(13)
O3 0.0325(15) 0.0382(16) 0.0173(11) 0.0056(11) -0.0068(11) 0.0001(12)
C4 0.0184(18) 0.031(2) 0.0231(18) 0.0011(15) -0.0057(15) -0.0002(15)
C5 0.0155(18) 0.030(2) 0.0288(18) 0.0040(16) -0.0030(15) -0.0021(15)
C6 0.021(2) 0.064(3) 0.044(2) 0.013(2) -0.0004(19) -0.008(2)

loop_
_atom_type_symbol
_atom_type_description
_atom_type_scat_dispersion_real
_atom_type_scat_dispersion_imag
_atom_type_scat_source
C C 0.0033 0.0016 'International Tables Vol C Tables 4.2.6.8 and 6.1.1.4'
H H 0.0000 0.0000 'International Tables Vol C Tables 4.2.6.8 and 6.1.1.4'
N N 0.0061 0.0033 'International Tables Vol C Tables 4.2.6.8 and 6.1.1.4'
O O 0.0106 0.0060 'International Tables Vol C Tables 4.2.6.8 and 6.1.1.4'
Nd Nd -0.1943 3.0179 'International Tables Vol C Tables 4.2.6.8 and 6.1.1.4'
Cl Cl 0.1484 0.1585 'International Tables Vol C Tables 4.2.6.8 and 6.1.1.4'

loop_
_geom_angle_atom_site_label_1
_geom_angle_atom_site_label_2
_geom_angle_atom_site_label_3
_geom_angle
_geom_angle_site_symmetry_1
_geom_angle_site_symmetry_3
O3 Nd1 O3 93.19(12) 3_655 8_454
O3 Nd1 O2 147.61(9) 3_655 16_756
O3 Nd1 O2 100.05(8) 8_454 16_756
O3 Nd1 O2 100.05(8) 3_655 11_676
O3 Nd1 O2 147.61(9) 8_454 11_676
O2 Nd1 O2 84.29(12) 16_756 11_676
O3 Nd1 O4 139.76(8) 3_655 .
O3 Nd1 O4 73.18(8) 8_454 .
O2 Nd1 O4 72.62(8) 16_756 .
O2 Nd1 O4 77.72(8) 11_676 .
O3 Nd1 O4 73.18(8) 3_655 6_664
O3 Nd1 O4 139.76(8) 8_454 6_664
O2 Nd1 O4 77.72(8) 16_756 6_664
O2 Nd1 O4 72.62(8) 11_676 6_664
O4 Nd1 O4 139.66(10) . 6_664
O3 Nd1 O1 80.19(9) 3_655 .
O3 Nd1 O1 70.05(8) 8_454 .
O2 Nd1 O1 76.87(9) 16_756 .
O2 Nd1 O1 141.17(9) 11_676 .
O4 Nd1 O1 126.35(9) . .
O4 Nd1 O1 70.37(8) 6_664 .
O3 Nd1 O1 70.05(8) 3_655 6_664
O3 Nd1 O1 80.19(9) 8_454 6_664
O2 Nd1 O1 141.17(9) 16_756 6_664
O2 Nd1 O1 76.87(9) 11_676 6_664
O4 Nd1 O1 70.37(8) . 6_664
O4 Nd1 O1 126.35(9) 6_664 6_664
O1 Nd1 O1 136.30(12) . 6_664
C7 O2 Nd1 136.5(2) . 11_676
Nd1 O1 H1W 97.4 . .
Nd1 O1 H2W 113.9 . .
H1W O1 H2W 129.8 . .
O2 C7 O3 125.5(3) . .
O2 C7 C3 117.6(3) . .
O3 C7 C3 116.9(3) . .
C1 O4 Nd1 140.0(2) . .
C5 N1 C1 125.2(3) . .
C5 N1 H1N 120(3) . .
C1 N1 H1N 115(3) . .
O4 C1 N1 117.6(3) . .
O4 C1 C2 126.7(3) . .
N1 C1 C2 115.7(3) . .
C3 C2 C1 120.5(3) . .
C3 C2 H2 119.8 . .
C1 C2 H2 119.8 . .
C2 C3 C4 120.6(3) . .
C2 C3 C7 119.0(3) . .
C4 C3 C7 120.4(3) . .
C7 O3 Nd1 172.3(2) . 7_544
C5 C4 C3 119.3(3) . .
C5 C4 H4 120.4 . .
C3 C4 H4 120.4 . .
C4 C5 N1 118.7(3) . .
C4 C5 C6 125.0(3) . .
N1 C5 C6 116.3(3) . .
C5 C6 H6A 109.5 . .
C5 C6 H6B 109.5 . .
H6A C6 H6B 109.5 . .
C5 C6 H6C 109.5 . .
H6A C6 H6C 109.5 . .
H6B C6 H6C 109.5 . .

loop_
_geom_bond_atom_site_label_1
_geom_bond_atom_site_label_2
_geom_bond_distance
_geom_bond_site_symmetry_2
Nd1 O3 2.386(2) 3_655
Nd1 O3 2.386(2) 8_454
Nd1 O2 2.421(2) 16_756
Nd1 O2 2.421(2) 11_676
Nd1 O4 2.451(2) .
Nd1 O4 2.451(2) 6_664
Nd1 O1 2.541(3) .
Nd1 O1 2.541(3) 6_664
O2 C7 1.236(4) .
O2 Nd1 2.421(2) 11_676
O1 H1W 0.6523 .
O1 H2W 0.9085 .
C7 O3 1.249(4) .
C7 C3 1.520(4) .
O4 C1 1.263(4) .
N1 C5 1.361(4) .
N1 C1 1.366(4) .
N1 H1N 0.91(4) .
C1 C2 1.410(4) .
C2 C3 1.374(5) .
C2 H2 0.9300 .
C3 C4 1.402(5) .
O3 Nd1 2.386(2) 7_544
C4 C5 1.361(4) .
C4 H4 0.9300 .
C5 C6 1.490(5) .
C6 H6A 0.9600 .
C6 H6B 0.9600 .
C6 H6C 0.9600 .

loop_
_geom_hbond_atom_site_label_D
_geom_hbond_atom_site_label_H
_geom_hbond_atom_site_label_A
_geom_hbond_distance_DH
_geom_hbond_distance_HA
_geom_hbond_distance_DA
_geom_hbond_angle_DHA
_geom_hbond_site_symmetry_A
O1 H1W O4 0.65 2.45 2.877(4) 125.1 6_664
O1 H2W O4 0.91 2.06 2.962(4) 173.8 9_766

loop_
_geom_torsion_atom_site_label_1
_geom_torsion_atom_site_label_2
_geom_torsion_atom_site_label_3
_geom_torsion_atom_site_label_4
_geom_torsion
_geom_torsion_site_symmetry_1
_geom_torsion_site_symmetry_2
_geom_torsion_site_symmetry_3
_geom_torsion_site_symmetry_4
Nd1 O2 C7 O3 9.6(6) 11_676 . . .
Nd1 O2 C7 C3 -170.2(2) 11_676 . . .
Nd1 O4 C1 N1 -153.9(2) . . . .
Nd1 O4 C1 C2 26.4(6) . . . .
C5 N1 C1 O4 -175.9(3) . . . .
C5 N1 C1 C2 3.8(5) . . . .
O4 C1 C2 C3 178.4(3) . . . .
N1 C1 C2 C3 -1.3(5) . . . .
C1 C2 C3 C4 -1.5(5) . . . .
C1 C2 C3 C7 178.9(3) . . . .
O2 C7 C3 C2 15.7(5) . . . .
O3 C7 C3 C2 -164.2(3) . . . .
O2 C7 C3 C4 -164.0(3) . . . .
O3 C7 C3 C4 16.2(5) . . . .
C2 C3 C4 C5 2.0(5) . . . .
C7 C3 C4 C5 -178.4(3) . . . .
C3 C4 C5 N1 0.3(5) . . . .
C3 C4 C5 C6 179.7(4) . . . .
C1 N1 C5 C4 -3.4(6) . . . .
C1 N1 C5 C6 177.1(4) . . . .
